data_7032492
loop_
_publ_author_name
'Pop, Alexandra'
'Wang, Lingfang'
'Dorcet, Vincent'
'Roisnel, Thierry'
'Carpentier, Jean-Fran\,cois'
'Silvestru, Anca'
'Sarazin, Yann'

_publ_section_title
;
 On the coordination chemistry of organochalcogenolates R(NMe2)^E(-) and
 R(NMe2)^E^O(-) (E = S, Se) onto lead(ii) and lighter divalent tetrel
 elements.
;
_journal_issue 43
_journal_name_full 'Dalton transactions (Cambridge, England : 2003)'
_journal_page_first 16459
_journal_page_last 16474
_journal_paper_doi 10.1039/c4dt02252a
_journal_volume 43
_journal_year 2014
_chemical_compound_source 'synthesis as described'
_chemical_formula_moiety 'C38 H76 N4 O2 S2 Si4 Sn2'
_chemical_formula_sum 'C38 H76 N4 O2 S2 Si4 Sn2'
_chemical_formula_weight 1034.95
_chemical_name_systematic
;
 ?
;
_space_group_IT_number 2
_symmetry_cell_setting triclinic
_symmetry_Int_Tables_number 2
_symmetry_space_group_name_Hall '-P 1'
_symmetry_space_group_name_H-M 'P -1'
_atom_sites_solution_hydrogens geom
_atom_sites_solution_primary direct
_atom_sites_solution_secondary difmap
_cell_angle_alpha 101.636(5)
_cell_angle_beta 104.069(5)
_cell_angle_gamma 93.483(5)
_cell_formula_units_Z 1
_cell_length_a 8.9518(9)
_cell_length_b 10.6790(11)
_cell_length_c 13.8023(15)
_cell_measurement_reflns_used 6710
_cell_measurement_temperature 150(2)
_cell_measurement_theta_max 27.42
_cell_measurement_theta_min 2.36
_cell_measurement_wavelength 0.71073
_cell_volume 1245.2(2)
_computing_cell_refinement 'Bruker APEX2 (Bruker, 2006)'
_computing_data_collection 'Bruker APEX2 (Bruker, 2006)'
_computing_data_reduction 'Bruker APEX2 (Bruker, 2006)'
_computing_molecular_graphics 'Ortep-3 for Windows (Farrugia, 1997)'
_computing_publication_material
;
           WinGX publication routines (Farrugia, 2012),
           CRYSCAL (T. Roisnel, local program)
;
_computing_structure_refinement 'SHELXL-97 (Sheldrick, 1997)'
_computing_structure_solution 'SIR97 (Altomare et al., 1999)'
_diffrn_ambient_temperature 150(2)
_diffrn_detector 'CCD plate'
_diffrn_measured_fraction_theta_full 0.985
_diffrn_measured_fraction_theta_max 0.985
_diffrn_measurement_device_type 'APEXII, Bruker-AXS'
_diffrn_measurement_method 'CCD rotation images, thin slices'
_diffrn_radiation_monochromator graphite
_diffrn_radiation_probe x-ray
_diffrn_radiation_type MoK\a
_diffrn_radiation_wavelength 0.71073
_diffrn_reflns_av_R_equivalents 0.0355
_diffrn_reflns_av_unetI/netI 0.0391
_diffrn_reflns_limit_h_max 11
_diffrn_reflns_limit_h_min -11
_diffrn_reflns_limit_k_max 13
_diffrn_reflns_limit_k_min -12
_diffrn_reflns_limit_l_max 17
_diffrn_reflns_limit_l_min -17
_diffrn_reflns_number 15449
_diffrn_reflns_theta_full 27.46
_diffrn_reflns_theta_max 27.46
_diffrn_reflns_theta_min 3.1
_exptl_absorpt_coefficient_mu 1.217
_exptl_absorpt_correction_T_max 0.794
_exptl_absorpt_correction_T_min 0.694
_exptl_absorpt_correction_type multi-scan
_exptl_absorpt_process_details
;
  [Sheldrick, G.M. (2002). SADABS Bruker AXS Inc., Madison, Wisconsin, USA]
;
_exptl_crystal_colour colourless
_exptl_crystal_density_diffrn 1.38
_exptl_crystal_density_method 'not measured'
_exptl_crystal_description prism
_exptl_crystal_F_000 536
_exptl_crystal_size_max 0.38
_exptl_crystal_size_mid 0.29
_exptl_crystal_size_min 0.19
_refine_diff_density_max 2.92
_refine_diff_density_min -1.557
_refine_diff_density_rms 0.167
_refine_ls_extinction_method none
_refine_ls_goodness_of_fit_ref 1.193
_refine_ls_hydrogen_treatment constr
_refine_ls_matrix_type full
_refine_ls_number_parameters 245
_refine_ls_number_reflns 5620
_refine_ls_number_restraints 0
_refine_ls_restrained_S_all 1.193
_refine_ls_R_factor_all 0.0531
_refine_ls_R_factor_gt 0.0507
_refine_ls_shift/su_max 0
_refine_ls_shift/su_mean 0
_refine_ls_structure_factor_coef Fsqd
_refine_ls_weighting_details 'calc w=1/[\s^2^(Fo^2^)+(0.0000P)^2^+16.4656P] where P=(Fo^2^+2Fc^2^)/3'
_refine_ls_weighting_scheme calc
_refine_ls_wR_factor_gt 0.1481
_refine_ls_wR_factor_ref 0.1493
_reflns_number_gt 5289
_reflns_number_total 5620
_reflns_threshold_expression >2sigma(I)
_cod_data_source_file c4dt02252a2.cif
_cod_data_source_block 9
_cod_depositor_comments 'Adding full bibliography for 7032488--7032503.cif.'
_cod_database_code 7032492

loop_
_symmetry_equiv_pos_as_xyz
'x, y, z'
'-x, -y, -z'

loop_
_atom_site_label
_atom_site_type_symbol
_atom_site_fract_x
_atom_site_fract_y
_atom_site_fract_z
_atom_site_U_iso_or_equiv
_atom_site_adp_type
_atom_site_occupancy
_atom_site_symmetry_multiplicity
_atom_site_calc_flag
_atom_site_refinement_flags
Sn1 Sn 0.15785(5) 0.07751(4) 0.10660(3) 0.01452(12) Uani 1 1 d .
S1 S 0.17551(18) 0.39266(15) 0.10762(11) 0.0206(3) Uani 1 1 d .
O1 O -0.0383(5) 0.1133(4) -0.0078(3) 0.0173(8) Uani 1 1 d .
C2 C -0.0756(7) 0.2353(6) -0.0327(5) 0.0203(12) Uani 1 1 d .
C3 C -0.2502(8) 0.2272(6) -0.0752(5) 0.0265(14) Uani 1 1 d .
H3A H -0.2836 0.1597 -0.1383 0.04 Uiso 1 1 calc R
H3B H -0.2774 0.31 -0.0903 0.04 Uiso 1 1 calc R
H3C H -0.3021 0.2067 -0.0246 0.04 Uiso 1 1 calc R
C4 C 0.0057(8) 0.2643(6) -0.1118(5) 0.0249(13) Uani 1 1 d .
H4A H 0.1115 0.2407 -0.0953 0.037 Uiso 1 1 calc R
H4B H 0.0092 0.3564 -0.1111 0.037 Uiso 1 1 calc R
H4C H -0.0513 0.2145 -0.18 0.037 Uiso 1 1 calc R
C5 C -0.0315(7) 0.3424(6) 0.0665(5) 0.0197(12) Uani 1 1 d .
H5A H -0.0643 0.3105 0.1215 0.024 Uiso 1 1 calc R
H5B H -0.0872 0.4174 0.0544 0.024 Uiso 1 1 calc R
C6 C 0.2078(7) 0.4735(6) 0.2376(5) 0.0196(12) Uani 1 1 d .
C7 C 0.0888(8) 0.5090(6) 0.2827(5) 0.0239(13) Uani 1 1 d .
H7 H -0.0158 0.4898 0.2427 0.029 Uiso 1 1 calc R
C8 C 0.1208(9) 0.5724(7) 0.3860(5) 0.0294(15) Uani 1 1 d .
H8 H 0.0388 0.5955 0.4162 0.035 Uiso 1 1 calc R
C9 C 0.2732(10) 0.6011(7) 0.4435(5) 0.0348(17) Uani 1 1 d .
H9 H 0.2965 0.6444 0.5136 0.042 Uiso 1 1 calc R
C10 C 0.3921(8) 0.5666(7) 0.3988(6) 0.0310(15) Uani 1 1 d .
H10 H 0.4963 0.587 0.4394 0.037 Uiso 1 1 calc R
C11 C 0.3639(8) 0.5034(6) 0.2970(5) 0.0236(13) Uani 1 1 d .
C12 C 0.4953(8) 0.4653(7) 0.2499(5) 0.0271(14) Uani 1 1 d .
H12A H 0.5925 0.4768 0.3051 0.033 Uiso 1 1 calc R
H12B H 0.4738 0.3731 0.2151 0.033 Uiso 1 1 calc R
N13 N 0.5165(6) 0.5412(6) 0.1762(5) 0.0285(13) Uani 1 1 d .
C14A C 0.6148(9) 0.4787(10) 0.1149(7) 0.047(2) Uani 1 1 d .
H14A H 0.6291 0.5294 0.0654 0.07 Uiso 1 1 calc R
H14B H 0.5653 0.3921 0.0782 0.07 Uiso 1 1 calc R
H14C H 0.7159 0.4727 0.16 0.07 Uiso 1 1 calc R
C15A C 0.5855(10) 0.6707(8) 0.2276(7) 0.043(2) Uani 1 1 d .
H15A H 0.5243 0.709 0.2735 0.064 Uiso 1 1 calc R
H15B H 0.5874 0.7223 0.1766 0.064 Uiso 1 1 calc R
H15C H 0.6917 0.6686 0.2675 0.064 Uiso 1 1 calc R
N1 N 0.0666(6) 0.0802(5) 0.2374(4) 0.0183(10) Uani 1 1 d .
Si1 Si -0.1228(2) 0.07385(17) 0.24861(13) 0.0212(4) Uani 1 1 d .
Si2 Si 0.2146(2) 0.09447(18) 0.34871(13) 0.0224(4) Uani 1 1 d .
C21 C -0.2750(8) 0.0032(8) 0.1262(5) 0.0308(15) Uani 1 1 d .
H21A H -0.2691 0.0546 0.0757 0.046 Uiso 1 1 calc R
H21B H -0.3777 0.0036 0.1394 0.046 Uiso 1 1 calc R
H21C H -0.2576 -0.0854 0.0998 0.046 Uiso 1 1 calc R
C22 C -0.1552(9) -0.0266(8) 0.3405(5) 0.0323(16) Uani 1 1 d .
H22A H -0.1257 -0.1128 0.3194 0.049 Uiso 1 1 calc R
H22B H -0.265 -0.0333 0.3403 0.049 Uiso 1 1 calc R
H22C H -0.0919 0.014 0.4096 0.049 Uiso 1 1 calc R
C23 C -0.1793(9) 0.2379(7) 0.2973(6) 0.0352(17) Uani 1 1 d .
H23A H -0.0973 0.2847 0.3568 0.053 Uiso 1 1 calc R
H23B H -0.2765 0.2278 0.3172 0.053 Uiso 1 1 calc R
H23C H -0.1934 0.2862 0.2431 0.053 Uiso 1 1 calc R
C24 C 0.2409(10) -0.0637(7) 0.3879(6) 0.0365(17) Uani 1 1 d .
H24A H 0.1483 -0.0934 0.4066 0.055 Uiso 1 1 calc R
H24B H 0.3314 -0.0522 0.4469 0.055 Uiso 1 1 calc R
H24C H 0.2569 -0.1277 0.3307 0.055 Uiso 1 1 calc R
C25 C 0.1862(10) 0.2151(8) 0.4606(6) 0.0392(18) Uani 1 1 d .
H25A H 0.1837 0.3002 0.4443 0.059 Uiso 1 1 calc R
H25B H 0.272 0.2184 0.521 0.059 Uiso 1 1 calc R
H25C H 0.0881 0.1895 0.4748 0.059 Uiso 1 1 calc R
C26 C 0.4099(9) 0.1506(9) 0.3343(6) 0.0383(18) Uani 1 1 d .
H26A H 0.4428 0.0829 0.2873 0.057 Uiso 1 1 calc R
H26B H 0.4857 0.1699 0.4014 0.057 Uiso 1 1 calc R
H26C H 0.4028 0.2284 0.3067 0.057 Uiso 1 1 calc R

loop_
_atom_site_aniso_label
_atom_site_aniso_U_11
_atom_site_aniso_U_22
_atom_site_aniso_U_33
_atom_site_aniso_U_23
_atom_site_aniso_U_13
_atom_site_aniso_U_12
Sn1 0.0157(2) 0.0167(2) 0.01089(19) 0.00307(13) 0.00317(13) 0.00103(14)
S1 0.0200(7) 0.0234(7) 0.0166(7) -0.0012(6) 0.0065(6) 0.0003(6)
O1 0.022(2) 0.0166(19) 0.0113(19) 0.0029(15) 0.0019(16) 0.0009(16)
C2 0.025(3) 0.018(3) 0.016(3) 0.004(2) 0.003(2) 0.003(2)
C3 0.026(3) 0.018(3) 0.027(3) 0.003(3) -0.006(3) 0.002(3)
C4 0.038(4) 0.020(3) 0.017(3) 0.006(2) 0.007(3) -0.001(3)
C5 0.022(3) 0.020(3) 0.016(3) 0.002(2) 0.004(2) 0.003(2)
C6 0.025(3) 0.017(3) 0.016(3) 0.004(2) 0.004(2) 0.000(2)
C7 0.025(3) 0.021(3) 0.021(3) -0.001(2) 0.003(2) 0.000(2)
C8 0.036(4) 0.031(4) 0.022(3) 0.000(3) 0.015(3) 0.002(3)
C9 0.048(5) 0.034(4) 0.017(3) -0.001(3) 0.006(3) -0.003(3)
C10 0.026(3) 0.034(4) 0.028(4) 0.006(3) 0.000(3) -0.001(3)
C11 0.026(3) 0.022(3) 0.023(3) 0.009(2) 0.004(3) 0.002(3)
C12 0.022(3) 0.032(4) 0.027(3) 0.011(3) 0.003(3) 0.003(3)
N13 0.020(3) 0.040(3) 0.028(3) 0.014(3) 0.005(2) 0.002(2)
C14A 0.027(4) 0.081(7) 0.039(4) 0.021(4) 0.014(3) 0.013(4)
C15A 0.034(4) 0.042(5) 0.049(5) 0.020(4) 0.002(4) -0.007(3)
N1 0.022(3) 0.022(3) 0.012(2) 0.0044(19) 0.0068(19) 0.001(2)
Si1 0.0244(9) 0.0242(9) 0.0171(8) 0.0049(7) 0.0098(7) 0.0003(7)
Si2 0.0274(9) 0.0251(9) 0.0129(8) 0.0050(7) 0.0021(7) -0.0015(7)
C21 0.026(3) 0.046(4) 0.023(3) 0.008(3) 0.011(3) 0.001(3)
C22 0.036(4) 0.041(4) 0.024(3) 0.014(3) 0.012(3) -0.006(3)
C23 0.038(4) 0.033(4) 0.042(4) 0.008(3) 0.024(3) 0.006(3)
C24 0.046(5) 0.036(4) 0.026(4) 0.011(3) 0.001(3) 0.007(3)
C25 0.054(5) 0.036(4) 0.020(3) -0.001(3) 0.005(3) -0.010(4)
C26 0.027(4) 0.058(5) 0.026(4) 0.014(3) -0.001(3) -0.007(3)

loop_
_atom_type_symbol
_atom_type_description
_atom_type_scat_dispersion_real
_atom_type_scat_dispersion_imag
_atom_type_scat_source
C C 0.0033 0.0016 'International Tables Vol C Tables 4.2.6.8 and 6.1.1.4'
H H 0 0 'International Tables Vol C Tables 4.2.6.8 and 6.1.1.4'
N N 0.0061 0.0033 'International Tables Vol C Tables 4.2.6.8 and 6.1.1.4'
O O 0.0106 0.006 'International Tables Vol C Tables 4.2.6.8 and 6.1.1.4'
Si Si 0.0817 0.0704 'International Tables Vol C Tables 4.2.6.8 and 6.1.1.4'
S S 0.1246 0.1234 'International Tables Vol C Tables 4.2.6.8 and 6.1.1.4'
Sn Sn -0.6537 1.4246 'International Tables Vol C Tables 4.2.6.8 and 6.1.1.4'

loop_
_geom_angle_atom_site_label_1
_geom_angle_atom_site_label_2
_geom_angle_atom_site_label_3
_geom_angle
_geom_angle_site_symmetry_3
N1 Sn1 O1 103.09(18) .
N1 Sn1 O1 99.46(17) 2
O1 Sn1 O1 71.78(17) 2
C6 S1 C5 103.9(3) .
C2 O1 Sn1 128.1(3) .
C2 O1 Sn1 122.8(3) 2
Sn1 O1 Sn1 108.22(17) 2
O1 C2 C3 108.6(5) .
O1 C2 C4 110.3(5) .
C3 C2 C4 109.8(5) .
O1 C2 C5 109.4(5) .
C3 C2 C5 106.6(5) .
C4 C2 C5 112.0(5) .
C2 C3 H3A 109.5 .
C2 C3 H3B 109.5 .
H3A C3 H3B 109.5 .
C2 C3 H3C 109.5 .
H3A C3 H3C 109.5 .
H3B C3 H3C 109.5 .
C2 C4 H4A 109.5 .
C2 C4 H4B 109.5 .
H4A C4 H4B 109.5 .
C2 C4 H4C 109.5 .
H4A C4 H4C 109.5 .
H4B C4 H4C 109.5 .
C2 C5 S1 111.6(4) .
C2 C5 H5A 109.3 .
S1 C5 H5A 109.3 .
C2 C5 H5B 109.3 .
S1 C5 H5B 109.3 .
H5A C5 H5B 108 .
C7 C6 C11 119.4(6) .
C7 C6 S1 123.4(5) .
C11 C6 S1 117.2(5) .
C6 C7 C8 121.1(6) .
C6 C7 H7 119.5 .
C8 C7 H7 119.5 .
C9 C8 C7 119.2(7) .
C9 C8 H8 120.4 .
C7 C8 H8 120.4 .
C8 C9 C10 120.0(7) .
C8 C9 H9 120 .
C10 C9 H9 120 .
C11 C10 C9 122.1(7) .
C11 C10 H10 119 .
C9 C10 H10 119 .
C10 C11 C6 118.3(6) .
C10 C11 C12 121.3(6) .
C6 C11 C12 120.4(6) .
N13 C12 C11 112.5(6) .
N13 C12 H12A 109.1 .
C11 C12 H12A 109.1 .
N13 C12 H12B 109.1 .
C11 C12 H12B 109.1 .
H12A C12 H12B 107.8 .
C15A N13 C12 111.0(6) .
C15A N13 C14A 110.0(7) .
C12 N13 C14A 109.4(6) .
N13 C14A H14A 109.5 .
N13 C14A H14B 109.5 .
H14A C14A H14B 109.5 .
N13 C14A H14C 109.5 .
H14A C14A H14C 109.5 .
H14B C14A H14C 109.5 .
N13 C15A H15A 109.5 .
N13 C15A H15B 109.5 .
H15A C15A H15B 109.5 .
N13 C15A H15C 109.5 .
H15A C15A H15C 109.5 .
H15B C15A H15C 109.5 .
Si1 N1 Si2 117.5(3) .
Si1 N1 Sn1 131.2(3) .
Si2 N1 Sn1 111.3(3) .
N1 Si1 C21 114.9(3) .
N1 Si1 C22 112.2(3) .
C21 Si1 C22 105.0(3) .
N1 Si1 C23 112.7(3) .
C21 Si1 C23 105.2(4) .
C22 Si1 C23 106.0(4) .
N1 Si2 C25 113.1(3) .
N1 Si2 C26 112.8(3) .
C25 Si2 C26 104.9(4) .
N1 Si2 C24 112.7(3) .
C25 Si2 C24 108.3(4) .
C26 Si2 C24 104.5(4) .
Si1 C21 H21A 109.5 .
Si1 C21 H21B 109.5 .
H21A C21 H21B 109.5 .
Si1 C21 H21C 109.5 .
H21A C21 H21C 109.5 .
H21B C21 H21C 109.5 .
Si1 C22 H22A 109.5 .
Si1 C22 H22B 109.5 .
H22A C22 H22B 109.5 .
Si1 C22 H22C 109.5 .
H22A C22 H22C 109.5 .
H22B C22 H22C 109.5 .
Si1 C23 H23A 109.5 .
Si1 C23 H23B 109.5 .
H23A C23 H23B 109.5 .
Si1 C23 H23C 109.5 .
H23A C23 H23C 109.5 .
H23B C23 H23C 109.5 .
Si2 C24 H24A 109.5 .
Si2 C24 H24B 109.5 .
H24A C24 H24B 109.5 .
Si2 C24 H24C 109.5 .
H24A C24 H24C 109.5 .
H24B C24 H24C 109.5 .
Si2 C25 H25A 109.5 .
Si2 C25 H25B 109.5 .
H25A C25 H25B 109.5 .
Si2 C25 H25C 109.5 .
H25A C25 H25C 109.5 .
H25B C25 H25C 109.5 .
Si2 C26 H26A 109.5 .
Si2 C26 H26B 109.5 .
H26A C26 H26B 109.5 .
Si2 C26 H26C 109.5 .
H26A C26 H26C 109.5 .
H26B C26 H26C 109.5 .

loop_
_geom_bond_atom_site_label_1
_geom_bond_atom_site_label_2
_geom_bond_distance
_geom_bond_site_symmetry_2
Sn1 N1 2.150(5) .
Sn1 O1 2.168(4) .
Sn1 O1 2.250(4) 2
S1 C6 1.772(6) .
S1 C5 1.813(6) .
O1 C2 1.450(7) .
O1 Sn1 2.250(4) 2
C2 C3 1.521(9) .
C2 C4 1.521(9) .
C2 C5 1.546(8) .
C3 H3A 0.98 .
C3 H3B 0.98 .
C3 H3C 0.98 .
C4 H4A 0.98 .
C4 H4B 0.98 .
C4 H4C 0.98 .
C5 H5A 0.99 .
C5 H5B 0.99 .
C6 C7 1.394(9) .
C6 C11 1.417(9) .
C7 C8 1.402(9) .
C7 H7 0.95 .
C8 C9 1.381(11) .
C8 H8 0.95 .
C9 C10 1.387(11) .
C9 H9 0.95 .
C10 C11 1.385(10) .
C10 H10 0.95 .
C11 C12 1.514(9) .
C12 N13 1.462(9) .
C12 H12A 0.99 .
C12 H12B 0.99 .
N13 C15A 1.443(10) .
N13 C14A 1.464(10) .
C14A H14A 0.98 .
C14A H14B 0.98 .
C14A H14C 0.98 .
C15A H15A 0.98 .
C15A H15B 0.98 .
C15A H15C 0.98 .
N1 Si1 1.738(5) .
N1 Si2 1.741(5) .
Si1 C21 1.876(7) .
Si1 C22 1.879(7) .
Si1 C23 1.891(8) .
Si2 C25 1.880(8) .
Si2 C26 1.883(8) .
Si2 C24 1.886(8) .
C21 H21A 0.98 .
C21 H21B 0.98 .
C21 H21C 0.98 .
C22 H22A 0.98 .
C22 H22B 0.98 .
C22 H22C 0.98 .
C23 H23A 0.98 .
C23 H23B 0.98 .
C23 H23C 0.98 .
C24 H24A 0.98 .
C24 H24B 0.98 .
C24 H24C 0.98 .
C25 H25A 0.98 .
C25 H25B 0.98 .
C25 H25C 0.98 .
C26 H26A 0.98 .
C26 H26B 0.98 .
C26 H26C 0.98 .

loop_
_geom_torsion_atom_site_label_1
_geom_torsion_atom_site_label_2
_geom_torsion_atom_site_label_3
_geom_torsion_atom_site_label_4
_geom_torsion
_geom_torsion_site_symmetry_1
_geom_torsion_site_symmetry_4
N1 Sn1 O1 C2 94.8(5) . .
O1 Sn1 O1 C2 -169.4(5) 2 .
N1 Sn1 O1 Sn1 -95.8(2) . 2
O1 Sn1 O1 Sn1 0 2 2
Sn1 O1 C2 C3 -152.6(4) . .
Sn1 O1 C2 C3 39.4(6) 2 .
Sn1 O1 C2 C4 87.0(6) . .
Sn1 O1 C2 C4 -81.0(6) 2 .
Sn1 O1 C2 C5 -36.6(7) . .
Sn1 O1 C2 C5 155.4(4) 2 .
O1 C2 C5 S1 77.9(5) . .
C3 C2 C5 S1 -164.8(4) . .
C4 C2 C5 S1 -44.7(6) . .
C6 S1 C5 C2 -162.2(4) . .
C5 S1 C6 C7 -12.0(6) . .
C5 S1 C6 C11 168.4(5) . .
C11 C6 C7 C8 -0.7(10) . .
S1 C6 C7 C8 179.8(5) . .
C6 C7 C8 C9 0.6(11) . .
C7 C8 C9 C10 -0.2(11) . .
C8 C9 C10 C11 0.0(12) . .
C9 C10 C11 C6 -0.1(11) . .
C9 C10 C11 C12 -179.4(7) . .
C7 C6 C11 C10 0.4(9) . .
S1 C6 C11 C10 180.0(5) . .
C7 C6 C11 C12 179.7(6) . .
S1 C6 C11 C12 -0.7(8) . .
C10 C11 C12 N13 -110.0(7) . .
C6 C11 C12 N13 70.7(8) . .
C11 C12 N13 C15A 73.2(7) . .
C11 C12 N13 C14A -165.2(6) . .
O1 Sn1 N1 Si1 13.9(4) . .
O1 Sn1 N1 Si1 -59.5(4) 2 .
O1 Sn1 N1 Si2 -164.7(2) . .
O1 Sn1 N1 Si2 121.9(3) 2 .
Si2 N1 Si1 C21 -159.9(3) . .
Sn1 N1 Si1 C21 21.5(5) . .
Si2 N1 Si1 C22 -40.1(4) . .
Sn1 N1 Si1 C22 141.3(4) . .
Si2 N1 Si1 C23 79.5(4) . .
Sn1 N1 Si1 C23 -99.0(4) . .
Si1 N1 Si2 C25 -43.6(5) . .
Sn1 N1 Si2 C25 135.2(3) . .
Si1 N1 Si2 C26 -162.4(4) . .
Sn1 N1 Si2 C26 16.5(4) . .
Si1 N1 Si2 C24 79.6(4) . .
Sn1 N1 Si2 C24 -101.5(4) . .
